data_7221784
loop_
_publ_author_name
'Maurya, Hardesh K.'
'Hasanain, Mohammad'
'Kumar, Ch. Pavan'
'Vasudeva, Prema G.'
'Sarkar, Jayanta'
'Chandrasekharam, M.'
'Gupta, Atul'

_publ_section_title
;
 Synthesis, photophysical and anticancer study of D-ring extended estrone
 analogues
;
_journal_issue 84
_journal_name_full 'RSC Adv.'
_journal_page_first 68843
_journal_paper_doi 10.1039/C5RA11112A
_journal_volume 5
_journal_year 2015
_chemical_absolute_configuration syn
_chemical_formula_sum 'C30 H28 Br N O4'
_chemical_formula_weight 546.44
_chemical_name_systematic
; 
 ? 
;
_space_group_IT_number 19
_symmetry_cell_setting orthorhombic
_symmetry_space_group_name_Hall 'P 2ac 2ab'
_symmetry_space_group_name_H-M 'P 21 21 21'
_atom_sites_solution_hydrogens geom
_atom_sites_solution_primary direct
_atom_sites_solution_secondary difmap
_audit_creation_method SHELXL-97
_audit_update_record
;
2015-01-31 deposited with the CCDC.
2015-08-03 downloaded from the CCDC.
;
_cell_angle_alpha 90.00
_cell_angle_beta 90.00
_cell_angle_gamma 90.00
_cell_formula_units_Z 8
_cell_length_a 6.8589(5)
_cell_length_b 26.1040(18)
_cell_length_c 30.252(2)
_cell_measurement_temperature 293(2)
_cell_volume 5416.5(7)
_computing_cell_refinement 'BRUKER SMART'
_computing_data_collection 'BRUKER SMART'
_computing_data_reduction 'BRUKER SAINT'
_computing_structure_refinement 'SHELXL-97 (Sheldrick, 1997)'
_computing_structure_solution 'SHELXS-97 (Sheldrick, 1990)'
_diffrn_ambient_temperature 293(2)
_diffrn_measured_fraction_theta_full 0.997
_diffrn_measured_fraction_theta_max 0.997
_diffrn_measurement_device_type 'BRUKER AXS SMART APEX CCD with Mo source'
_diffrn_measurement_method 'omega scan'
_diffrn_radiation_monochromator graphite
_diffrn_radiation_source 'fine-focus sealed tube'
_diffrn_radiation_type MoK\a
_diffrn_radiation_wavelength 0.71073
_diffrn_reflns_av_R_equivalents 0.0765
_diffrn_reflns_av_sigmaI/netI 0.1601
_diffrn_reflns_limit_h_max 8
_diffrn_reflns_limit_h_min -9
_diffrn_reflns_limit_k_max 34
_diffrn_reflns_limit_k_min -33
_diffrn_reflns_limit_l_max 35
_diffrn_reflns_limit_l_min -40
_diffrn_reflns_number 40547
_diffrn_reflns_theta_full 28.35
_diffrn_reflns_theta_max 28.35
_diffrn_reflns_theta_min 2.44
_exptl_absorpt_coefficient_mu 1.553
_exptl_absorpt_correction_type none
_exptl_crystal_colour colourless
_exptl_crystal_density_diffrn 1.340
_exptl_crystal_density_method 'not measured'
_exptl_crystal_description Rectangular
_exptl_crystal_F_000 2256
_refine_diff_density_max 0.576
_refine_diff_density_min -0.463
_refine_diff_density_rms 0.052
_refine_ls_abs_structure_details 'Flack H D (1983), Acta Cryst. A39, 876-881'
_refine_ls_abs_structure_Flack 0.003(9)
_refine_ls_extinction_method none
_refine_ls_goodness_of_fit_ref 0.931
_refine_ls_hydrogen_treatment constr
_refine_ls_matrix_type full
_refine_ls_number_parameters 659
_refine_ls_number_reflns 13487
_refine_ls_number_restraints 2
_refine_ls_restrained_S_all 0.932
_refine_ls_R_factor_all 0.2057
_refine_ls_R_factor_gt 0.0626
_refine_ls_shift/su_max 0.006
_refine_ls_shift/su_mean 0.000
_refine_ls_structure_factor_coef Fsqd
_refine_ls_weighting_details 'calc w=1/[\s^2^(Fo^2^)+(0.0671P)^2^+0.0000P] where P=(Fo^2^+2Fc^2^)/3'
_refine_ls_weighting_scheme calc
_refine_ls_wR_factor_gt 0.1214
_refine_ls_wR_factor_ref 0.1595
_reflns_number_gt 5461
_reflns_number_total 13487
_reflns_threshold_expression >2sigma(I)
_cod_data_source_file c5ra11112a2.cif
_cod_data_source_block 8
_cod_depositor_comments
;
The following automatic conversions were performed:

'_exptl_absorpt_correction_type' value 'None' changed to 'none'
according to
/usr/data/users/saulius/crontab/automatic-downloads/rss-feeds/RSC/lib/dictionaries/cif_core.dic
dictionary named 'cif_core.dic' version 2.4.2 from 2011-04-26.

Automatic conversion script
Id: cif_fix_values 3271 2015-04-21 07:52:19Z andrius 
;
_cod_original_sg_symbol_H-M P212121
_cod_database_code 7221784

loop_
_symmetry_equiv_pos_as_xyz
'x, y, z'
'-x+1/2, -y, z+1/2'
'-x, y+1/2, -z+1/2'
'x+1/2, -y+1/2, -z'

loop_
_atom_site_label
_atom_site_type_symbol
_atom_site_fract_x
_atom_site_fract_y
_atom_site_fract_z
_atom_site_U_iso_or_equiv
_atom_site_adp_type
_atom_site_occupancy
_atom_site_symmetry_multiplicity
_atom_site_calc_flag
_atom_site_refinement_flags
_atom_site_disorder_assembly
_atom_site_disorder_group
C1 C 1.2118(10) 0.8201(2) 0.85864(18) 0.0704(16) Uani 1 1 d . . .
C2 C 1.3690(11) 0.8438(2) 0.87706(19) 0.090(2) Uani 1 1 d . . .
H2 H 1.4542 0.8616 0.8587 0.108 Uiso 1 1 calc R . .
C3 C 1.4060(13) 0.8425(3) 0.9214(3) 0.113(3) Uani 1 1 d . . .
H3 H 1.5130 0.8597 0.9331 0.136 Uiso 1 1 calc R . .
C4 C 1.2823(18) 0.8153(3) 0.9484(2) 0.124(3) Uani 1 1 d . D .
C5 C 1.1177(15) 0.7915(3) 0.9319(2) 0.114(3) Uani 1 1 d . . .
H5 H 1.0305 0.7745 0.9502 0.136 Uiso 1 1 calc R . .
C6 C 1.0880(12) 0.7944(3) 0.8854(2) 0.094(2) Uani 1 1 d . . .
C7 C 0.9130(13) 0.7632(4) 0.8695(2) 0.170(4) Uani 1 1 d . . .
H7A H 0.9272 0.7283 0.8802 0.204 Uiso 1 1 calc R . .
H7B H 0.7961 0.7773 0.8828 0.204 Uiso 1 1 calc R . .
C8 C 0.8854(9) 0.7615(3) 0.82133(16) 0.0862(19) Uani 1 1 d . . .
H8A H 0.7921 0.7877 0.8129 0.103 Uiso 1 1 calc R . .
H8B H 0.8306 0.7286 0.8133 0.103 Uiso 1 1 calc R . .
C9 C 1.0729(7) 0.76974(19) 0.79545(15) 0.0553(13) Uani 1 1 d . . .
H9 H 1.1632 0.7416 0.8019 0.066 Uiso 1 1 calc R . .
C10 C 1.1674(9) 0.82055(19) 0.80931(15) 0.0627(14) Uani 1 1 d . . .
H10 H 1.0679 0.8470 0.8049 0.075 Uiso 1 1 calc R . .
C11 C 1.3414(9) 0.8361(2) 0.78024(15) 0.0698(15) Uani 1 1 d . . .
H11A H 1.3794 0.8708 0.7876 0.084 Uiso 1 1 calc R . .
H11B H 1.4507 0.8138 0.7869 0.084 Uiso 1 1 calc R . .
C12 C 1.2982(8) 0.83325(18) 0.73074(16) 0.0644(15) Uani 1 1 d . . .
H12A H 1.2029 0.8591 0.7229 0.077 Uiso 1 1 calc R . .
H12B H 1.4165 0.8399 0.7141 0.077 Uiso 1 1 calc R . .
C13 C 1.2200(6) 0.78039(17) 0.71901(14) 0.0455(12) Uani 1 1 d . . .
C14 C 1.0359(7) 0.77151(18) 0.74595(14) 0.0474(12) Uani 1 1 d . . .
H14 H 0.9527 0.8014 0.7408 0.057 Uiso 1 1 calc R . .
C15 C 0.9360(7) 0.72702(19) 0.72338(14) 0.0518(13) Uani 1 1 d . . .
H15A H 0.7968 0.7271 0.7291 0.062 Uiso 1 1 calc R . .
H15B H 0.9908 0.6945 0.7327 0.062 Uiso 1 1 calc R . .
C16 C 0.9793(7) 0.73763(17) 0.67527(14) 0.0438(12) Uani 1 1 d . . .
C17 C 1.1392(7) 0.77044(16) 0.67246(14) 0.0438(11) Uani 1 1 d . . .
C18 C 1.2125(7) 0.78537(17) 0.63144(15) 0.0480(12) Uani 1 1 d . . .
C19 C 1.1156(7) 0.76795(17) 0.59339(15) 0.0473(12) Uani 1 1 d . . .
C20 C 0.9552(7) 0.73623(18) 0.59647(15) 0.0473(12) Uani 1 1 d . . .
H20 H 0.8924 0.7257 0.5708 0.057 Uiso 1 1 calc R . .
C21 C 0.8849(6) 0.71954(16) 0.63749(14) 0.0448(11) Uani 1 1 d . . .
C22 C 1.3754(7) 0.7390(2) 0.72599(16) 0.0624(14) Uani 1 1 d . . .
H22A H 1.3228 0.7062 0.7180 0.094 Uiso 1 1 calc R . .
H22B H 1.4140 0.7385 0.7565 0.094 Uiso 1 1 calc R . .
H22C H 1.4867 0.7463 0.7078 0.094 Uiso 1 1 calc R . .
C23 C 0.7121(6) 0.68534(17) 0.63884(14) 0.0427(11) Uani 1 1 d . . .
C24 C 0.6945(7) 0.64683(17) 0.67022(14) 0.0462(12) Uani 1 1 d . . .
H24 H 0.7940 0.6412 0.6905 0.055 Uiso 1 1 calc R . .
C25 C 0.5266(8) 0.61658(18) 0.67118(16) 0.0551(14) Uani 1 1 d . . .
H25 H 0.5139 0.5909 0.6923 0.066 Uiso 1 1 calc R . .
C26 C 0.3808(7) 0.62451(17) 0.64113(17) 0.0528(12) Uani 1 1 d . . .
C27 C 0.3987(7) 0.66093(19) 0.61002(17) 0.0562(13) Uani 1 1 d . . .
H27 H 0.3001 0.6657 0.5893 0.067 Uiso 1 1 calc R . .
C28 C 0.5636(7) 0.69124(19) 0.60872(16) 0.0517(13) Uani 1 1 d . . .
H28 H 0.5745 0.7162 0.5870 0.062 Uiso 1 1 calc R . .
C29 C 1.3848(8) 0.8149(2) 0.62648(14) 0.0539(13) Uani 1 1 d . . .
Br1 Br 0.15882(9) 0.58180(2) 0.64253(2) 0.0856(2) Uani 1 1 d . . .
O1 O 1.3233(13) 0.8133(3) 0.99311(18) 0.152(2) Uani 1 1 d D . .
O2 O 1.1886(5) 0.78286(12) 0.55344(10) 0.0574(9) Uani 1 1 d . . .
H2A H 1.1235 0.7701 0.5336 0.086 Uiso 1 1 calc R . .
N1 N 1.5256(8) 0.83730(18) 0.62191(14) 0.0757(14) Uani 1 1 d . . .
C31 C 0.6628(8) 0.52517(17) 1.12345(15) 0.0542(13) Uani 1 1 d . . .
C32 C 0.7668(9) 0.5136(2) 1.16157(16) 0.0640(15) Uani 1 1 d . . .
H32 H 0.8894 0.4987 1.1592 0.077 Uiso 1 1 calc R . .
C33 C 0.6911(10) 0.5240(2) 1.20323(18) 0.0743(17) Uani 1 1 d . . .
H33 H 0.7633 0.5161 1.2283 0.089 Uiso 1 1 calc R . .
C34 C 0.5072(10) 0.5462(2) 1.20743(18) 0.0660(15) Uani 1 1 d . . .
C35 C 0.4062(8) 0.55761(18) 1.17013(16) 0.0606(14) Uani 1 1 d . . .
H35 H 0.2827 0.5721 1.1726 0.073 Uiso 1 1 calc R . .
C36 C 0.4832(8) 0.54814(18) 1.12784(15) 0.0543(13) Uani 1 1 d . . .
C37 C 0.3599(8) 0.5635(2) 1.08908(15) 0.0678(14) Uani 1 1 d . . .
H37A H 0.3230 0.5991 1.0924 0.081 Uiso 1 1 calc R . .
H37B H 0.2413 0.5432 1.0893 0.081 Uiso 1 1 calc R . .
C38 C 0.4605(8) 0.5566(2) 1.04467(15) 0.0608(14) Uani 1 1 d . . .
H38A H 0.3634 0.5555 1.0214 0.073 Uiso 1 1 calc R . .
H38B H 0.5454 0.5856 1.0391 0.073 Uiso 1 1 calc R . .
C39 C 0.5791(7) 0.50773(17) 1.04406(14) 0.0478(12) Uani 1 1 d . . .
H39 H 0.4950 0.4791 1.0527 0.057 Uiso 1 1 calc R . .
C40 C 0.7453(7) 0.51280(18) 1.07786(14) 0.0507(13) Uani 1 1 d . . .
H40 H 0.8237 0.5424 1.0688 0.061 Uiso 1 1 calc R . .
C41 C 0.8800(7) 0.46679(18) 1.07786(14) 0.0553(13) Uani 1 1 d . . .
H41A H 0.8117 0.4379 1.0908 0.066 Uiso 1 1 calc R . .
H41B H 0.9915 0.4743 1.0965 0.066 Uiso 1 1 calc R . .
C42 C 0.9538(7) 0.4514(2) 1.03170(14) 0.0566(13) Uani 1 1 d . . .
H42A H 1.0411 0.4777 1.0206 0.068 Uiso 1 1 calc R . .
H42B H 1.0262 0.4196 1.0337 0.068 Uiso 1 1 calc R . .
C43 C 0.7856(7) 0.44481(17) 1.00016(14) 0.0488(12) Uani 1 1 d . . .
C44 C 0.6724(8) 0.49558(17) 0.99968(13) 0.0483(12) Uani 1 1 d . . .
H44 H 0.7701 0.5224 0.9948 0.058 Uiso 1 1 calc R . .
C45 C 0.5508(8) 0.49401(19) 0.95808(15) 0.0559(13) Uani 1 1 d . . .
H45A H 0.5194 0.5282 0.9476 0.067 Uiso 1 1 calc R . .
H45B H 0.4313 0.4748 0.9624 0.067 Uiso 1 1 calc R . .
C46 C 0.6890(7) 0.46666(17) 0.92684(15) 0.0505(13) Uani 1 1 d . . .
C47 C 0.8272(8) 0.43999(17) 0.95069(14) 0.0499(12) Uani 1 1 d . . .
C48 C 0.9693(7) 0.41096(18) 0.92913(15) 0.0506(12) Uani 1 1 d . . .
C49 C 0.9771(8) 0.4115(2) 0.88248(16) 0.0562(13) Uani 1 1 d . . .
C50 C 0.8436(8) 0.43985(18) 0.85956(16) 0.0568(12) Uani 1 1 d . . .
H50 H 0.8507 0.4406 0.8289 0.068 Uiso 1 1 calc R . .
C51 C 0.6993(8) 0.46742(18) 0.88026(16) 0.0560(14) Uani 1 1 d . . .
C52 C 0.6634(8) 0.39783(17) 1.01296(15) 0.0592(13) Uani 1 1 d . . .
H52A H 0.5568 0.3942 0.9926 0.089 Uiso 1 1 calc R . .
H52B H 0.6133 0.4022 1.0423 0.089 Uiso 1 1 calc R . .
H52C H 0.7435 0.3677 1.0119 0.089 Uiso 1 1 calc R . .
C53 C 0.5592(8) 0.49882(19) 0.85391(16) 0.0556(13) Uani 1 1 d . . .
C54 C 0.3617(9) 0.49885(19) 0.86349(16) 0.0663(15) Uani 1 1 d . . .
H54 H 0.3154 0.4779 0.8860 0.080 Uiso 1 1 calc R . .
C55 C 0.2337(10) 0.5288(2) 0.8408(2) 0.0851(18) Uani 1 1 d . . .
H55 H 0.1020 0.5286 0.8482 0.102 Uiso 1 1 calc R . .
C56 C 0.2999(10) 0.5590(2) 0.80710(19) 0.0850(19) Uani 1 1 d . . .
C57 C 0.4930(11) 0.5590(3) 0.7965(2) 0.090(2) Uani 1 1 d . . .
H57 H 0.5378 0.5795 0.7735 0.108 Uiso 1 1 calc R . .
C58 C 0.6210(9) 0.5292(2) 0.81963(16) 0.0792(18) Uani 1 1 d . . .
H58 H 0.7523 0.5295 0.8120 0.095 Uiso 1 1 calc R . .
C59 C 1.1041(8) 0.3794(2) 0.95324(16) 0.0535(13) Uani 1 1 d . . .
C60 C 0.2565(10) 0.5731(3) 1.25570(18) 0.093(2) Uani 1 1 d . . .
H60A H 0.2297 0.5765 1.2867 0.139 Uiso 1 1 calc R . .
H60B H 0.1639 0.5501 1.2426 0.139 Uiso 1 1 calc R . .
H60C H 0.2467 0.6060 1.2418 0.139 Uiso 1 1 calc R . .
Br2 Br 0.12440(14) 0.60039(4) 0.77549(3) 0.1466(4) Uani 1 1 d . . .
O3 O 0.4481(7) 0.55341(17) 1.24979(12) 0.0875(13) Uani 1 1 d . . .
O4 O 1.1092(5) 0.38497(13) 0.85882(10) 0.0684(10) Uani 1 1 d . . .
H4 H 1.1817 0.3694 0.8757 0.103 Uiso 1 1 calc R . .
N2 N 1.2062(7) 0.35260(18) 0.97176(15) 0.0763(14) Uani 1 1 d . . .
O5 O 1.0546(5) 0.73189(12) 0.48596(10) 0.0636(9) Uani 1 1 d . . .
O1W O 1.134(4) 0.6399(10) 0.9062(8) 0.276(16) Uiso 0.51(3) 1 d P A 1
O1W O 0.077(4) 0.5948(11) 0.9422(9) 0.317(19) Uiso 0.49(3) 1 d P A 2
O2W O 1.358(4) 0.8876(10) 1.0872(8) 0.329(18) Uiso 0.54(3) 1 d P B 3
O2W O 1.071(6) 0.8546(15) 1.1027(13) 0.37(2) Uiso 0.46(3) 1 d P B 4
O3W O 0.859(6) 0.8632(11) 1.0739(9) 0.41(2) Uiso 0.63(3) 1 d P C 5
O3W O 0.940(5) 0.8221(12) 1.1288(10) 0.28(2) Uiso 0.37(3) 1 d P C 6
C30 C 1.180(2) 0.7879(7) 1.0204(4) 0.217(10) Uani 0.662(16) 1 d PD D 7
H30A H 1.2219 0.7885 1.0507 0.325 Uiso 0.662(16) 1 calc PR D 7
H30B H 1.1653 0.7531 1.0108 0.325 Uiso 0.662(16) 1 calc PR D 7
H30C H 1.0571 0.8053 1.0179 0.325 Uiso 0.662(16) 1 calc PR D 7
C30 C 1.485(3) 0.8414(11) 1.0100(7) 0.21(2) Uani 0.338(16) 1 d PD D 8
H30D H 1.4949 0.8359 1.0413 0.308 Uiso 0.338(16) 1 calc PR D 8
H30E H 1.4666 0.8772 1.0042 0.308 Uiso 0.338(16) 1 calc PR D 8
H30F H 1.6024 0.8299 0.9959 0.308 Uiso 0.338(16) 1 calc PR D 8

loop_
_atom_site_aniso_label
_atom_site_aniso_U_11
_atom_site_aniso_U_22
_atom_site_aniso_U_33
_atom_site_aniso_U_23
_atom_site_aniso_U_13
_atom_site_aniso_U_12
C1 0.095(5) 0.060(3) 0.057(4) -0.010(3) 0.000(4) 0.017(3)
C2 0.123(6) 0.084(4) 0.063(4) -0.013(3) -0.024(4) -0.011(4)
C3 0.149(8) 0.104(6) 0.087(6) -0.016(5) -0.035(5) -0.005(6)
C4 0.195(11) 0.116(7) 0.062(5) -0.021(5) -0.032(6) 0.038(7)
C5 0.159(8) 0.124(6) 0.058(5) -0.006(4) 0.000(5) -0.004(6)
C6 0.112(6) 0.109(5) 0.060(4) -0.016(4) 0.000(4) -0.001(5)
C7 0.137(8) 0.302(13) 0.070(5) -0.035(6) 0.013(5) -0.059(9)
C8 0.082(5) 0.118(5) 0.058(4) -0.001(3) 0.009(3) -0.013(4)
C9 0.058(3) 0.053(3) 0.055(3) 0.001(2) 0.001(3) 0.012(3)
C10 0.073(4) 0.058(3) 0.057(3) -0.009(3) 0.000(3) 0.021(3)
C11 0.085(4) 0.063(4) 0.061(3) -0.016(3) -0.001(3) -0.007(3)
C12 0.072(4) 0.059(3) 0.062(3) -0.010(3) 0.008(3) -0.014(3)
C13 0.041(3) 0.052(3) 0.044(3) -0.004(2) 0.002(2) 0.000(2)
C14 0.047(3) 0.052(3) 0.044(3) 0.003(2) 0.000(2) 0.007(2)
C15 0.043(3) 0.063(3) 0.050(3) 0.004(3) 0.003(2) 0.005(2)
C16 0.043(3) 0.046(3) 0.043(3) 0.002(2) 0.005(2) 0.005(2)
C17 0.040(3) 0.040(3) 0.051(3) -0.004(2) 0.000(3) 0.005(3)
C18 0.045(3) 0.048(3) 0.051(3) -0.003(2) 0.007(3) -0.003(2)
C19 0.048(3) 0.044(3) 0.049(3) 0.000(2) 0.006(3) 0.000(3)
C20 0.043(3) 0.055(3) 0.044(3) -0.001(2) -0.001(2) 0.000(3)
C21 0.044(3) 0.046(3) 0.045(3) 0.004(2) 0.002(3) 0.002(2)
C22 0.044(3) 0.084(4) 0.059(3) -0.012(3) -0.004(3) 0.015(3)
C23 0.036(3) 0.050(3) 0.042(3) -0.003(2) -0.001(2) -0.002(2)
C24 0.042(3) 0.053(3) 0.044(3) 0.002(2) 0.004(2) -0.002(2)
C25 0.075(4) 0.040(3) 0.050(3) -0.002(2) 0.018(3) -0.003(3)
C26 0.055(3) 0.043(3) 0.060(3) -0.008(3) 0.013(3) -0.001(2)
C27 0.044(3) 0.053(3) 0.071(3) -0.002(3) -0.002(3) 0.006(3)
C28 0.047(3) 0.047(3) 0.061(3) 0.006(2) 0.004(3) 0.006(3)
C29 0.054(4) 0.060(3) 0.047(3) -0.004(2) 0.011(3) -0.011(3)
Br1 0.0613(4) 0.0765(4) 0.1189(5) -0.0155(4) 0.0179(4) -0.0231(3)
O1 0.204(7) 0.176(6) 0.076(4) -0.001(4) -0.053(5) -0.029(5)
O2 0.060(2) 0.063(2) 0.0493(19) 0.0048(16) 0.0081(17) -0.0141(18)
N1 0.078(4) 0.079(3) 0.071(3) -0.008(3) 0.018(3) -0.026(3)
C31 0.066(4) 0.043(3) 0.055(3) 0.004(2) -0.009(3) -0.001(3)
C32 0.073(4) 0.069(4) 0.050(3) -0.008(3) -0.010(3) 0.007(3)
C33 0.101(5) 0.069(4) 0.053(4) 0.001(3) -0.025(4) 0.011(4)
C34 0.085(5) 0.058(4) 0.055(4) -0.013(3) -0.006(4) -0.006(3)
C35 0.074(4) 0.053(3) 0.055(3) -0.007(3) -0.008(3) -0.003(3)
C36 0.070(4) 0.045(3) 0.047(3) 0.000(2) -0.008(3) -0.002(3)
C37 0.076(4) 0.068(3) 0.059(3) -0.002(3) -0.005(3) 0.014(3)
C38 0.071(4) 0.059(3) 0.053(3) 0.008(3) -0.009(3) 0.012(3)
C39 0.054(3) 0.043(3) 0.047(3) 0.009(2) -0.009(3) 0.005(2)
C40 0.063(3) 0.045(3) 0.044(3) 0.006(2) -0.004(3) -0.003(3)
C41 0.057(3) 0.064(3) 0.045(3) 0.003(2) -0.016(3) 0.004(3)
C42 0.052(3) 0.060(3) 0.057(3) 0.007(3) -0.007(3) 0.007(3)
C43 0.057(3) 0.050(3) 0.039(3) 0.006(2) -0.005(2) 0.003(3)
C44 0.056(3) 0.049(3) 0.040(3) 0.007(2) -0.010(3) 0.005(3)
C45 0.056(3) 0.054(3) 0.058(3) 0.010(3) -0.004(3) 0.007(3)
C46 0.052(3) 0.047(3) 0.053(3) 0.007(2) -0.006(3) 0.004(3)
C47 0.054(3) 0.047(3) 0.049(3) 0.007(2) -0.006(3) -0.001(3)
C48 0.049(3) 0.048(3) 0.054(3) 0.011(3) -0.006(3) 0.006(3)
C49 0.062(3) 0.054(3) 0.052(3) 0.000(3) 0.004(3) 0.005(3)
C50 0.059(3) 0.066(3) 0.045(3) 0.003(3) 0.001(3) 0.005(3)
C51 0.067(4) 0.049(3) 0.052(3) 0.013(2) -0.011(3) -0.001(3)
C52 0.064(3) 0.056(3) 0.057(3) 0.004(2) -0.003(3) -0.002(3)
C53 0.062(4) 0.059(3) 0.046(3) -0.001(3) -0.009(3) 0.007(3)
C54 0.073(4) 0.071(3) 0.055(3) 0.019(3) -0.021(3) 0.000(3)
C55 0.069(4) 0.093(5) 0.094(4) 0.017(4) -0.015(4) 0.011(4)
C56 0.095(5) 0.088(4) 0.072(4) 0.040(3) -0.012(4) 0.013(4)
C57 0.097(5) 0.105(5) 0.068(4) 0.045(4) 0.002(4) 0.007(4)
C58 0.067(4) 0.119(5) 0.051(3) 0.033(3) -0.003(3) 0.006(4)
C59 0.051(3) 0.055(3) 0.055(3) -0.002(3) 0.011(3) -0.006(3)
C60 0.108(5) 0.112(5) 0.058(4) -0.006(3) 0.009(4) 0.011(5)
Br2 0.1235(7) 0.1628(8) 0.1535(7) 0.0912(6) -0.0293(6) 0.0343(6)
O3 0.108(4) 0.108(3) 0.046(2) -0.009(2) -0.006(2) 0.015(3)
O4 0.072(2) 0.077(2) 0.056(2) 0.0013(19) 0.007(2) 0.017(2)
N2 0.068(3) 0.078(3) 0.082(3) 0.007(3) -0.012(3) 0.024(3)
O5 0.062(2) 0.072(2) 0.057(2) -0.0029(17) -0.0018(17) 0.0034(19)
C30 0.23(2) 0.35(3) 0.073(9) 0.033(12) -0.044(12) -0.08(2)
C30 0.35(6) 0.19(3) 0.068(17) 0.023(19) 0.00(3) -0.08(4)

loop_
_atom_type_symbol
_atom_type_description
_atom_type_scat_dispersion_real
_atom_type_scat_dispersion_imag
_atom_type_scat_source
C C 0.0033 0.0016 'International Tables Vol C Tables 4.2.6.8 and 6.1.1.4'
H H 0.0000 0.0000 'International Tables Vol C Tables 4.2.6.8 and 6.1.1.4'
N N 0.0061 0.0033 'International Tables Vol C Tables 4.2.6.8 and 6.1.1.4'
O O 0.0106 0.0060 'International Tables Vol C Tables 4.2.6.8 and 6.1.1.4'
Br Br -0.2901 2.4595 'International Tables Vol C Tables 4.2.6.8 and 6.1.1.4'

loop_
_geom_angle_atom_site_label_1
_geom_angle_atom_site_label_2
_geom_angle_atom_site_label_3
_geom_angle
C6 C1 C2 118.6(6)
C6 C1 C10 117.7(6)
C2 C1 C10 123.7(6)
C1 C2 C3 122.5(7)
C2 C3 C4 118.9(8)
C3 C4 C5 121.3(7)
C3 C4 O1 118.4(11)
C5 C4 O1 120.3(11)
C4 C5 C6 116.8(8)
C1 C6 C5 121.9(7)
C1 C6 C7 124.7(6)
C5 C6 C7 113.3(7)
C8 C7 C6 115.4(7)
C7 C8 C9 113.4(5)
C14 C9 C8 111.7(4)
C14 C9 C10 108.3(4)
C8 C9 C10 109.8(4)
C1 C10 C11 114.1(5)
C1 C10 C9 110.2(4)
C11 C10 C9 113.6(4)
C12 C11 C10 113.4(5)
C13 C12 C11 109.9(4)
C14 C13 C12 107.8(4)
C14 C13 C22 113.3(4)
C12 C13 C22 111.2(4)
C14 C13 C17 99.5(4)
C12 C13 C17 119.6(4)
C22 C13 C17 104.9(3)
C15 C14 C9 119.8(4)
C15 C14 C13 104.6(4)
C9 C14 C13 113.2(4)
C14 C15 C16 101.8(4)
C17 C16 C21 121.5(4)
C17 C16 C15 109.0(4)
C21 C16 C15 129.5(4)
C16 C17 C18 120.6(4)
C16 C17 C13 109.4(4)
C18 C17 C13 129.7(4)
C17 C18 C19 117.9(4)
C17 C18 C29 123.1(4)
C19 C18 C29 118.9(4)
O2 C19 C20 121.6(4)
O2 C19 C18 117.3(4)
C20 C19 C18 121.1(4)
C19 C20 C21 121.4(4)
C16 C21 C20 117.4(4)
C16 C21 C23 123.5(4)
C20 C21 C23 119.1(4)
C28 C23 C24 118.0(4)
C28 C23 C21 120.4(4)
C24 C23 C21 121.6(4)
C23 C24 C25 119.7(4)
C26 C25 C24 120.2(4)
C27 C26 C25 120.4(4)
C27 C26 Br1 120.5(4)
C25 C26 Br1 119.0(4)
C26 C27 C28 120.0(5)
C23 C28 C27 121.6(4)
N1 C29 C18 177.8(6)
C4 O1 C30 119.4(13)
C4 O1 C30 115.9(10)
C30 O1 C30 124.1(11)
C36 C31 C32 118.3(5)
C36 C31 C40 120.7(4)
C32 C31 C40 121.0(5)
C33 C32 C31 121.3(5)
C32 C33 C34 120.1(5)
O3 C34 C35 127.0(6)
O3 C34 C33 114.5(5)
C35 C34 C33 118.5(5)
C34 C35 C36 121.7(5)
C31 C36 C35 120.0(4)
C31 C36 C37 123.1(4)
C35 C36 C37 116.9(5)
C36 C37 C38 113.8(5)
C39 C38 C37 110.7(4)
C38 C39 C44 114.4(4)
C38 C39 C40 108.5(4)
C44 C39 C40 107.1(4)
C41 C40 C31 113.2(4)
C41 C40 C39 112.6(4)
C31 C40 C39 110.2(4)
C40 C41 C42 114.0(4)
C43 C42 C41 110.7(4)
C42 C43 C47 119.1(4)
C42 C43 C44 107.1(4)
C47 C43 C44 99.0(3)
C42 C43 C52 110.5(4)
C47 C43 C52 106.4(4)
C44 C43 C52 114.6(4)
C45 C44 C39 120.6(4)
C45 C44 C43 105.3(3)
C39 C44 C43 112.6(3)
C44 C45 C46 100.8(4)
C47 C46 C51 119.7(5)
C47 C46 C45 109.9(4)
C51 C46 C45 130.3(4)
C46 C47 C48 120.6(4)
C46 C47 C43 110.0(4)
C48 C47 C43 129.2(4)
C47 C48 C49 119.2(4)
C47 C48 C59 121.5(4)
C49 C48 C59 119.2(5)
O4 C49 C50 117.4(4)
O4 C49 C48 123.5(5)
C50 C49 C48 119.1(5)
C49 C50 C51 122.3(4)
C50 C51 C46 118.9(4)
C50 C51 C53 120.5(4)
C46 C51 C53 120.6(5)
C58 C53 C54 117.4(5)
C58 C53 C51 121.4(5)
C54 C53 C51 121.2(5)
C55 C54 C53 121.7(5)
C54 C55 C56 119.5(6)
C57 C56 C55 119.9(6)
C57 C56 Br2 120.2(5)
C55 C56 Br2 119.9(5)
C56 C57 C58 120.3(6)
C57 C58 C53 121.2(6)
N2 C59 C48 177.0(6)
C34 O3 C60 116.4(5)

loop_
_geom_bond_atom_site_label_1
_geom_bond_atom_site_label_2
_geom_bond_distance
C1 C6 1.351(8)
C1 C2 1.363(8)
C1 C10 1.523(7)
C2 C3 1.364(8)
C3 C4 1.377(11)
C4 C5 1.383(12)
C4 O1 1.381(8)
C5 C6 1.423(9)
C6 C7 1.528(10)
C7 C8 1.471(8)
C8 C9 1.521(7)
C9 C14 1.519(6)
C9 C10 1.535(7)
C10 C11 1.536(7)
C11 C12 1.528(6)
C12 C13 1.522(6)
C13 C14 1.520(6)
C13 C22 1.533(6)
C13 C17 1.536(6)
C14 C15 1.511(6)
C15 C16 1.511(6)
C16 C17 1.394(6)
C16 C21 1.396(6)
C17 C18 1.395(6)
C18 C19 1.405(6)
C18 C29 1.419(7)
C19 O2 1.365(5)
C19 C20 1.380(6)
C20 C21 1.401(6)
C21 C23 1.484(6)
C23 C28 1.376(6)
C23 C24 1.388(6)
C24 C25 1.396(7)
C25 C26 1.367(7)
C26 C27 1.343(6)
C26 Br1 1.888(5)
C27 C28 1.381(7)
C29 N1 1.137(6)
O1 C30 1.423(10)
O1 C30 1.446(9)
C31 C36 1.377(7)
C31 C32 1.389(7)
C31 C40 1.525(6)
C32 C33 1.390(7)
C33 C34 1.394(8)
C34 O3 1.357(6)
C34 C35 1.357(7)
C35 C36 1.406(7)
C36 C37 1.500(7)
C37 C38 1.521(7)
C38 C39 1.514(6)
C39 C44 1.521(6)
C39 C40 1.537(6)
C40 C41 1.516(6)
C41 C42 1.538(6)
C42 C43 1.507(6)
C43 C47 1.529(6)
C43 C44 1.536(6)
C43 C52 1.535(6)
C44 C45 1.510(6)
C45 C46 1.517(7)
C46 C47 1.380(6)
C46 C51 1.411(6)
C47 C48 1.396(7)
C48 C49 1.412(6)
C48 C59 1.438(7)
C49 O4 1.346(5)
C49 C50 1.367(7)
C50 C51 1.375(7)
C51 C53 1.494(7)
C53 C58 1.372(7)
C53 C54 1.385(7)
C54 C55 1.361(7)
C55 C56 1.367(8)
C56 C57 1.362(9)
C56 Br2 1.880(6)
C57 C58 1.366(8)
C59 N2 1.138(6)
C60 O3 1.422(7)

loop_
_geom_torsion_atom_site_label_1
_geom_torsion_atom_site_label_2
_geom_torsion_atom_site_label_3
_geom_torsion_atom_site_label_4
_geom_torsion
C6 C1 C2 C3 0.2(10)
C10 C1 C2 C3 -179.6(6)
C1 C2 C3 C4 1.3(11)
C2 C3 C4 C5 -3.0(12)
C2 C3 C4 O1 178.6(7)
C3 C4 C5 C6 3.0(12)
O1 C4 C5 C6 -178.7(7)
C2 C1 C6 C5 -0.1(10)
C10 C1 C6 C5 179.7(6)
C2 C1 C6 C7 -176.1(7)
C10 C1 C6 C7 3.7(10)
C4 C5 C6 C1 -1.5(11)
C4 C5 C6 C7 174.9(7)
C1 C6 C7 C8 0.9(13)
C5 C6 C7 C8 -175.3(8)
C6 C7 C8 C9 25.6(11)
C7 C8 C9 C14 -176.0(6)
C7 C8 C9 C10 -55.8(8)
C6 C1 C10 C11 -162.8(5)
C2 C1 C10 C11 17.0(7)
C6 C1 C10 C9 -33.7(7)
C2 C1 C10 C9 146.1(5)
C14 C9 C10 C1 -178.6(4)
C8 C9 C10 C1 59.1(6)
C14 C9 C10 C11 -49.3(5)
C8 C9 C10 C11 -171.5(4)
C1 C10 C11 C12 176.5(4)
C9 C10 C11 C12 49.1(6)
C10 C11 C12 C13 -53.4(6)
C11 C12 C13 C14 59.0(5)
C11 C12 C13 C22 -65.8(5)
C11 C12 C13 C17 171.5(5)
C8 C9 C14 C15 -56.6(6)
C10 C9 C14 C15 -177.6(4)
C8 C9 C14 C13 179.2(4)
C10 C9 C14 C13 58.2(5)
C12 C13 C14 C15 163.7(4)
C22 C13 C14 C15 -72.7(4)
C17 C13 C14 C15 38.2(4)
C12 C13 C14 C9 -64.1(5)
C22 C13 C14 C9 59.4(5)
C17 C13 C14 C9 170.4(4)
C9 C14 C15 C16 -165.0(4)
C13 C14 C15 C16 -36.8(4)
C14 C15 C16 C17 20.3(5)
C14 C15 C16 C21 -159.9(5)
C21 C16 C17 C18 -1.4(7)
C15 C16 C17 C18 178.5(4)
C21 C16 C17 C13 -175.9(4)
C15 C16 C17 C13 4.0(5)
C14 C13 C17 C16 -26.2(5)
C12 C13 C17 C16 -143.1(4)
C22 C13 C17 C16 91.2(4)
C14 C13 C17 C18 160.0(5)
C12 C13 C17 C18 43.1(7)
C22 C13 C17 C18 -82.6(5)
C16 C17 C18 C19 2.5(6)
C13 C17 C18 C19 175.7(4)
C16 C17 C18 C29 -174.2(4)
C13 C17 C18 C29 -1.0(8)
C17 C18 C19 O2 179.9(4)
C29 C18 C19 O2 -3.2(6)
C17 C18 C19 C20 -1.3(7)
C29 C18 C19 C20 175.6(4)
O2 C19 C20 C21 177.7(4)
C18 C19 C20 C21 -1.1(7)
C17 C16 C21 C20 -0.9(6)
C15 C16 C21 C20 179.3(5)
C17 C16 C21 C23 -178.9(4)
C15 C16 C21 C23 1.3(7)
C19 C20 C21 C16 2.1(6)
C19 C20 C21 C23 -179.8(4)
C16 C21 C23 C28 142.3(5)
C20 C21 C23 C28 -35.6(6)
C16 C21 C23 C24 -37.5(6)
C20 C21 C23 C24 144.6(4)
C28 C23 C24 C25 -1.8(6)
C21 C23 C24 C25 178.0(4)
C23 C24 C25 C26 0.6(7)
C24 C25 C26 C27 1.0(7)
C24 C25 C26 Br1 178.5(3)
C25 C26 C27 C28 -1.1(7)
Br1 C26 C27 C28 -178.6(3)
C24 C23 C28 C27 1.7(7)
C21 C23 C28 C27 -178.1(4)
C26 C27 C28 C23 -0.2(7)
C17 C18 C29 N1 112(16)
C19 C18 C29 N1 -64(16)
C3 C4 O1 C30 3(2)
C5 C4 O1 C30 -175.2(18)
C3 C4 O1 C30 175.0(11)
C5 C4 O1 C30 -3.4(14)
C36 C31 C32 C33 1.2(8)
C40 C31 C32 C33 -178.9(5)
C31 C32 C33 C34 0.3(8)
C32 C33 C34 O3 178.7(5)
C32 C33 C34 C35 -0.5(8)
O3 C34 C35 C36 -179.8(5)
C33 C34 C35 C36 -0.7(8)
C32 C31 C36 C35 -2.4(7)
C40 C31 C36 C35 177.7(4)
C32 C31 C36 C37 178.5(5)
C40 C31 C36 C37 -1.4(7)
C34 C35 C36 C31 2.2(8)
C34 C35 C36 C37 -178.6(5)
C31 C36 C37 C38 -6.3(7)
C35 C36 C37 C38 174.6(5)
C36 C37 C38 C39 39.4(6)
C37 C38 C39 C44 175.5(4)
C37 C38 C39 C40 -65.1(5)
C36 C31 C40 C41 -150.8(4)
C32 C31 C40 C41 29.3(6)
C36 C31 C40 C39 -23.8(6)
C32 C31 C40 C39 156.3(4)
C38 C39 C40 C41 -176.7(4)
C44 C39 C40 C41 -52.7(5)
C38 C39 C40 C31 55.9(5)
C44 C39 C40 C31 179.9(4)
C31 C40 C41 C42 176.1(4)
C39 C40 C41 C42 50.3(6)
C40 C41 C42 C43 -52.5(6)
C41 C42 C43 C47 168.0(4)
C41 C42 C43 C44 57.1(5)
C41 C42 C43 C52 -68.3(5)
C38 C39 C44 C45 -52.8(6)
C40 C39 C44 C45 -173.1(4)
C38 C39 C44 C43 -178.1(4)
C40 C39 C44 C43 61.6(5)
C42 C43 C44 C45 161.8(4)
C47 C43 C44 C45 37.5(5)
C52 C43 C44 C45 -75.3(5)
C42 C43 C44 C39 -64.9(5)
C47 C43 C44 C39 170.7(4)
C52 C43 C44 C39 58.0(5)
C39 C44 C45 C46 -164.8(4)
C43 C44 C45 C46 -36.2(5)
C44 C45 C46 C47 20.5(5)
C44 C45 C46 C51 -155.8(5)
C51 C46 C47 C48 -4.3(7)
C45 C46 C47 C48 179.0(4)
C51 C46 C47 C43 180.0(4)
C45 C46 C47 C43 3.3(6)
C42 C43 C47 C46 -140.4(4)
C44 C43 C47 C46 -25.0(5)
C52 C43 C47 C46 94.0(5)
C42 C43 C47 C48 44.4(7)
C44 C43 C47 C48 159.8(5)
C52 C43 C47 C48 -81.2(6)
C46 C47 C48 C49 3.5(7)
C43 C47 C48 C49 178.3(5)
C46 C47 C48 C59 -174.6(4)
C43 C47 C48 C59 0.2(8)
C47 C48 C49 O4 179.6(4)
C59 C48 C49 O4 -2.2(8)
C47 C48 C49 C50 -0.8(7)
C59 C48 C49 C50 177.4(4)
O4 C49 C50 C51 178.4(4)
C48 C49 C50 C51 -1.1(8)
C49 C50 C51 C46 0.4(8)
C49 C50 C51 C53 178.7(5)
C47 C46 C51 C50 2.3(7)
C45 C46 C51 C50 178.3(5)
C47 C46 C51 C53 -176.0(5)
C45 C46 C51 C53 0.0(8)
C50 C51 C53 C58 -44.0(7)
C46 C51 C53 C58 134.3(5)
C50 C51 C53 C54 136.8(5)
C46 C51 C53 C54 -45.0(7)
C58 C53 C54 C55 -1.8(8)
C51 C53 C54 C55 177.5(5)
C53 C54 C55 C56 1.2(9)
C54 C55 C56 C57 -0.1(10)
C54 C55 C56 Br2 179.9(5)
C55 C56 C57 C58 -0.3(11)
Br2 C56 C57 C58 179.6(5)
C56 C57 C58 C53 -0.3(10)
C54 C53 C58 C57 1.3(8)
C51 C53 C58 C57 -178.0(6)
C47 C48 C59 N2 104(10)
C49 C48 C59 N2 -74(10)
C35 C34 O3 C60 2.8(8)
C33 C34 O3 C60 -176.4(5)
